data_7705034
loop_
_publ_author_name
'Bakewell, Clare'

_publ_section_title
;
 Magnesium hydrides bearing sterically demanding amidinate ligands:
 synthesis, reactivity and catalytic application.
;
_journal_issue 32
_journal_name_full 'Dalton transactions (Cambridge, England : 2003)'
_journal_page_first 11354
_journal_page_last 11360
_journal_paper_doi 10.1039/d0dt02523b
_journal_volume 49
_journal_year 2020
_chemical_formula_moiety 'C122 H112 Mg2 N4, 2(C6 H6)'
_chemical_formula_sum 'C134 H124 Mg2 N4'
_chemical_formula_weight 1838.98
_chemical_properties_physical Air-sensitive,Moisture-sensitive
_space_group_crystal_system triclinic
_space_group_IT_number 2
_space_group_name_Hall '-P 1'
_space_group_name_H-M_alt 'P -1'
_atom_sites_solution_hydrogens geom
_atom_sites_solution_primary dual
_audit_creation_date 2020-07-10
_audit_creation_method
;
Olex2 1.2
(compiled 2018.05.29 svn.r3510 for OlexSys, GUI svn.r5506)
;
_audit_update_record
;
2020-07-16 deposited with the CCDC.	2020-08-04 downloaded from the CCDC.
;
_cell_angle_alpha 88.579(2)
_cell_angle_beta 74.671(2)
_cell_angle_gamma 79.266(2)
_cell_formula_units_Z 2
_cell_length_a 15.3790(4)
_cell_length_b 17.8137(5)
_cell_length_c 23.3393(5)
_cell_measurement_reflns_used 22213
_cell_measurement_temperature 150.00(10)
_cell_measurement_theta_max 72.4650
_cell_measurement_theta_min 3.9060
_cell_volume 6056.6(3)
_computing_cell_refinement 'CrysAlisPro 1.171.40.53 (Rigaku OD, 2019)'
_computing_data_collection 'CrysAlisPro 1.171.40.53 (Rigaku OD, 2019)'
_computing_data_reduction 'CrysAlisPro 1.171.40.53 (Rigaku OD, 2019)'
_computing_molecular_graphics 'Olex2 (Dolomanov et al., 2009)'
_computing_publication_material 'Olex2 (Dolomanov et al., 2009)'
_computing_structure_refinement 'ShelXL (Sheldrick, 2015)'
_computing_structure_solution 'ShelXT (Sheldrick, 2015)'
_diffrn_ambient_environment N~2~
_diffrn_ambient_temperature 150.00(10)
_diffrn_detector 'CCD plate'
_diffrn_detector_area_resol_mean 5.2031
_diffrn_detector_type Atlas
_diffrn_measured_fraction_theta_full 0.997
_diffrn_measured_fraction_theta_max 0.969
_diffrn_measurement_details
;
List of Runs (angles in degrees, time in seconds):

  # Type    Start    End  Width  t~exp~   \w     \q     \k     \f   Frames
#--------------------------------------------------------------------------
  1  \w    -87.00  -7.00   1.00    7.50    --  -42.75 125.00  60.00   80
  2  \w   -115.00 -20.00   1.00    7.50    --  -42.75 -38.00-180.00   95
  3  \w   -108.00 -57.00   1.00    7.50    --  -42.75 -38.00  30.00   51
  4  \w   -110.00 -83.00   1.00    7.50    --  -42.75 -38.00 -90.00   27
  5  \w   -107.00 -15.00   1.00    7.50    --  -42.75 -57.00 -60.00   92
  6  \w     87.00 114.00   1.00   30.00    --  104.49 -77.00 -30.00   27
  7  \w     45.00  92.00   1.00   30.00    --  104.49 -45.00 -90.00   47
  8  \w     88.00 115.00   1.00   30.00    --  104.49 -77.00 120.00   27
  9  \w     66.00 113.00   1.00   30.00    --  104.49-125.00 -60.00   47
 10  \w     72.00 113.00   1.00   30.00    --  104.49-125.00 150.00   41
 11  \w     35.00 124.00   1.00   30.00    --  104.49 -45.00 120.00   89
 12  \w     43.00 121.00   1.00   30.00    --  104.49 -45.00  30.00   78
 13  \w     69.00 113.00   1.00   30.00    --  104.49-125.00-150.00   44
 14  \w    105.00 178.00   1.00   30.00    --  104.49  77.00-180.00   73
 15  \w    146.00 176.00   1.00   30.00    --  104.49  77.00  30.00   30
 16  \w     37.00 113.00   1.00   30.00    --  104.49-125.00  60.00   76
 17  \w     17.00 170.00   1.00   30.00    --  104.49   0.00-180.00  153
 18  \w     24.00 107.00   1.00   30.00    --  104.49 -98.00 -42.12   83
;
_diffrn_measurement_device 'four-circle diffractometer'
_diffrn_measurement_device_type 'SuperNova, Dual, Cu at home/near, Atlas'
_diffrn_measurement_method '\w scans'
_diffrn_orient_matrix_type 'CrysAlisPro convention (1999,Acta A55,543-557)'
_diffrn_orient_matrix_UB_11 0.0650211000
_diffrn_orient_matrix_UB_12 -0.0239287000
_diffrn_orient_matrix_UB_13 0.0400918000
_diffrn_orient_matrix_UB_21 -0.0490132000
_diffrn_orient_matrix_UB_22 -0.0672579000
_diffrn_orient_matrix_UB_23 0.0223546000
_diffrn_orient_matrix_UB_31 0.0674309000
_diffrn_orient_matrix_UB_32 -0.0515448000
_diffrn_orient_matrix_UB_33 -0.0507972000
_diffrn_radiation_monochromator mirror
_diffrn_radiation_probe x-ray
_diffrn_radiation_type CuK\a
_diffrn_radiation_wavelength 1.54184
_diffrn_reflns_av_R_equivalents 0.0282
_diffrn_reflns_av_unetI/netI 0.0347
_diffrn_reflns_Laue_measured_fraction_full 0.997
_diffrn_reflns_Laue_measured_fraction_max 0.969
_diffrn_reflns_limit_h_max 18
_diffrn_reflns_limit_h_min -16
_diffrn_reflns_limit_k_max 20
_diffrn_reflns_limit_k_min -22
_diffrn_reflns_limit_l_max 28
_diffrn_reflns_limit_l_min -28
_diffrn_reflns_number 45049
_diffrn_reflns_point_group_measured_fraction_full 0.997
_diffrn_reflns_point_group_measured_fraction_max 0.969
_diffrn_reflns_theta_full 67.684
_diffrn_reflns_theta_max 72.749
_diffrn_reflns_theta_min 3.567
_diffrn_source 'micro-focus sealed X-ray tube'
_diffrn_source_type 'SuperNova (Cu) X-ray Source'
_exptl_absorpt_coefficient_mu 0.530
_exptl_absorpt_correction_T_max 1.000
_exptl_absorpt_correction_T_min 0.645
_exptl_absorpt_correction_type gaussian
_exptl_absorpt_process_details
;
CrysAlisPro 1.171.40.53 (Rigaku Oxford Diffraction, 2019)
Numerical absorption correction based on gaussian integration over
			a multifaceted crystal model
Empirical absorption correction using spherical harmonics,
 implemented in SCALE3 ABSPACK scaling algorithm.
;
_exptl_crystal_colour colourless
_exptl_crystal_colour_primary colourless
_exptl_crystal_density_diffrn 1.008
_exptl_crystal_description block
_exptl_crystal_F_000 1960
_exptl_crystal_recrystallization_method 'Re-crystallisation from solvent: benzene'
_exptl_crystal_size_max 0.194
_exptl_crystal_size_mid 0.146
_exptl_crystal_size_min 0.116
_refine_diff_density_max 0.339
_refine_diff_density_min -0.309
_refine_diff_density_rms 0.039
_refine_ls_extinction_method none
_refine_ls_goodness_of_fit_ref 1.022
_refine_ls_hydrogen_treatment constr
_refine_ls_matrix_type full
_refine_ls_number_parameters 1273
_refine_ls_number_reflns 23357
_refine_ls_number_restraints 0
_refine_ls_restrained_S_all 1.022
_refine_ls_R_factor_all 0.0540
_refine_ls_R_factor_gt 0.0451
_refine_ls_shift/su_max 0.002
_refine_ls_shift/su_mean 0.000
_refine_ls_structure_factor_coef Fsqd
_refine_ls_weighting_details 'w=1/[\s^2^(Fo^2^)+(0.0714P)^2^+1.1642P] where P=(Fo^2^+2Fc^2^)/3'
_refine_ls_weighting_scheme calc
_refine_ls_wR_factor_gt 0.1209
_refine_ls_wR_factor_ref 0.1297
_reflns_Friedel_coverage 0.000
_reflns_number_gt 19471
_reflns_number_total 23357
_reflns_threshold_expression 'I > 2\s(I)'
_cod_data_source_file d0dt02523b2.cif
_cod_data_source_block xstr1177
_cod_depositor_comments 'Adding full bibliography for 7705030--7705034.cif.'
_cod_database_code 7705034
_shelx_shelxl_version_number 2018/3
_chemical_oxdiff_formula 'Mg2 C122 H106 N4'
_chemical_oxdiff_usercomment 'CB-219 B'
_shelx_space_group_comment
;
The symmetry employed for this shelxl refinement is uniquely defined
by the following loop, which should always be used as a source of
symmetry information in preference to the above space-group names.
They are only intended as comments.
;
_reflns_odcompleteness_completeness 99.79
_reflns_odcompleteness_iscentric 1
_reflns_odcompleteness_theta 66.49
_olex2_refinement_description
;
1. Fixed Uiso
 At 1.2 times of:
  All C(H) groups
 At 1.5 times of:
  All C(H,H,H) groups
2.a Ternary CH refined with riding coordinates:
 C41(H41), C110(H110), C28(H28), C97(H97), C7(H7), C79(H79), C10(H10), C76(H76)
2.b Aromatic/amide H refined with riding coordinates:
 C25(H25), C19(H19), C15(H15), C23(H23), C16(H16), C92(H92), C18(H18),
 C36(H36), C94(H94), C84(H84), C88(H88), C40(H40), C34(H34), C47(H47), C30(H30),
  C43(H43), C32(H32), C105(H105), C33(H33), C31(H31), C37(H37), C39(H39),
 C116(H116), C38(H38), C3(H3), C122(H122), C46(H46), C87(H87), C74(H74), C5(H5),
  C118(H118), C53(H53), C112(H112), C44(H44), C85(H85), C4(H4), C106(H106),
 C73(H73), C45(H45), C115(H115), C72(H72), C49(H49), C109(H109), C114(H114),
 C69(H69), C65(H65), C107(H107), C113(H113), C119(H119), C61(H61), C108(H108),
 C121(H121), C120(H120), C52(H52), C57(H57), C51(H51), C50(H50), C103(H103),
 C99(H99), C60(H60), C66(H66), C68(H68), C127(H127), C126(H126), C128(H128),
 C134(H134), C67(H67), C59(H59), C129(H129), C58(H58), C133(H133), C125(H125),
 C102(H102), C100(H100), C123(H123), C130(H130), C101(H101), C124(H124),
 C132(H132), C131(H131)
2.c Idealised Me refined as rotating group:
 C27(H27A,H27B,H27C), C20(H20A,H20B,H20C), C96(H96A,H96B,H96C), C8(H8A,H8B,
 H8C), C80(H80A,H80B,H80C), C9(H9A,H9B,H9C), C12(H12A,H12B,H12C), C11(H11A,H11B,
 H11C), C81(H81A,H81B,H81C), C78(H78A,H78B,H78C), C77(H77A,H77B,H77C), C89(H89A,
 H89B,H89C)
;
_olex2_submission_special_instructions 'No special instructions were received'
_oxdiff_exptl_absorpt_empirical_details
;
Empirical correction (ABSPACK) includes:
- Absorption correction using spherical harmonics
- Frame scaling
- Detector area scaling
;
_oxdiff_exptl_absorpt_empirical_full_max 1.394
_oxdiff_exptl_absorpt_empirical_full_min 0.800

loop_
_space_group_symop_operation_xyz
'x, y, z'
'-x, -y, -z'

loop_
_atom_site_label
_atom_site_type_symbol
_atom_site_fract_x
_atom_site_fract_y
_atom_site_fract_z
_atom_site_U_iso_or_equiv
_atom_site_adp_type
_atom_site_occupancy
_atom_site_site_symmetry_order
_atom_site_calc_flag
_atom_site_refinement_flags_posn
_atom_site_refinement_flags_adp
_atom_site_refinement_flags_occupancy
_atom_site_disorder_assembly
_atom_site_disorder_group
Mg1 Mg 0.30912(3) 0.28767(2) 0.80552(2) 0.02267(9) Uani 1 1 d . . . . .
Mg2 Mg 0.21417(3) 0.42700(2) 0.76575(2) 0.02345(9) Uani 1 1 d . . . . .
N2 N 0.32797(7) 0.22778(6) 0.87900(4) 0.0205(2) Uani 1 1 d . . . . .
N4 N 0.19276(7) 0.48486(6) 0.69220(5) 0.0238(2) Uani 1 1 d . . . . .
N3 N 0.13442(7) 0.53307(6) 0.78426(5) 0.0245(2) Uani 1 1 d . . . . .
N1 N 0.39133(7) 0.18249(6) 0.78632(5) 0.0239(2) Uani 1 1 d . . . . .
C14 C 0.43605(8) 0.10162(7) 0.86587(5) 0.0221(2) Uani 1 1 d . . . . .
C13 C 0.38396(8) 0.17044(7) 0.84391(5) 0.0207(2) Uani 1 1 d . . . . .
C22 C 0.31325(8) 0.28048(7) 0.97677(6) 0.0229(2) Uani 1 1 d . . . . .
C24 C 0.21436(9) 0.23647(7) 1.06538(6) 0.0260(3) Uani 1 1 d . . . . .
C26 C 0.22829(8) 0.18076(7) 0.96823(5) 0.0222(2) Uani 1 1 d . . . . .
C21 C 0.29290(8) 0.22662(7) 0.94147(5) 0.0207(2) Uani 1 1 d . . . . .
C82 C 0.14472(8) 0.54567(7) 0.72666(5) 0.0225(2) Uani 1 1 d . . . . .
C25 C 0.19235(9) 0.18546(7) 1.02975(6) 0.0252(3) Uani 1 1 d . . . . .
H25 H 0.152247 0.153340 1.047581 0.030 Uiso 1 1 calc R . . . .
C19 C 0.47786(9) 0.10840(7) 0.91108(6) 0.0256(3) Uani 1 1 d . . . . .
H19 H 0.470146 0.155690 0.929638 0.031 Uiso 1 1 calc R . . . .
C90 C 0.21181(9) 0.47965(7) 0.62951(5) 0.0236(2) Uani 1 1 d . . . . .
C29 C 0.23090(8) 0.04796(7) 0.92349(6) 0.0253(3) Uani 1 1 d . . . . .
C42 C 0.33652(9) 0.41791(7) 0.96761(5) 0.0249(3) Uani 1 1 d . . . . .
C41 C 0.37707(9) 0.33481(7) 0.94773(6) 0.0241(2) Uani 1 1 d . . . . .
H41 H 0.380381 0.332640 0.905279 0.029 Uiso 1 1 calc R . . . .
C15 C 0.44775(9) 0.02994(7) 0.83926(6) 0.0245(2) Uani 1 1 d . . . . .
H15 H 0.420471 0.024561 0.808841 0.029 Uiso 1 1 calc R . . . .
C1 C 0.45401(9) 0.13851(7) 0.73764(6) 0.0252(3) Uani 1 1 d . . . . .
C117 C 0.45644(9) 0.40826(8) 0.61013(6) 0.0285(3) Uani 1 1 d . . . . .
C23 C 0.27319(9) 0.28468(7) 1.03770(6) 0.0257(3) Uani 1 1 d . . . . .
H23 H 0.286212 0.320916 1.060626 0.031 Uiso 1 1 calc R . . . .
C83 C 0.10708(9) 0.61917(7) 0.70233(6) 0.0255(3) Uani 1 1 d . . . . .
C95 C 0.14450(9) 0.47149(7) 0.60072(6) 0.0264(3) Uani 1 1 d . . . . .
C35 C 0.08621(9) 0.14654(7) 0.94979(6) 0.0250(3) Uani 1 1 d . . . . .
C62 C 0.34793(9) 0.39976(7) 0.78531(6) 0.0278(3) Uani 1 1 d . . . . .
C91 C 0.30371(9) 0.47368(7) 0.59588(6) 0.0251(3) Uani 1 1 d . . . . .
C16 C 0.49975(9) -0.03340(7) 0.85780(6) 0.0275(3) Uani 1 1 d . . . . .
H16 H 0.505826 -0.081036 0.840197 0.033 Uiso 1 1 calc R . . . .
C54 C 0.17640(9) 0.31490(8) 0.78643(6) 0.0290(3) Uani 1 1 d . . . . .
C70 C 0.09255(9) 0.58707(7) 0.83176(6) 0.0266(3) Uani 1 1 d . . . . .
C92 C 0.32570(9) 0.46299(8) 0.53457(6) 0.0287(3) Uani 1 1 d . . . . .
H92 H 0.386739 0.457533 0.512816 0.034 Uiso 1 1 calc R . . . .
C110 C 0.37838(9) 0.47763(8) 0.62696(6) 0.0266(3) Uani 1 1 d . . . . .
H110 H 0.349713 0.472841 0.669368 0.032 Uiso 1 1 calc R . . . .
C111 C 0.41107(9) 0.55369(8) 0.62176(6) 0.0280(3) Uani 1 1 d . . . . .
C18 C 0.53104(9) 0.04486(8) 0.92860(6) 0.0283(3) Uani 1 1 d . . . . .
H18 H 0.559270 0.050306 0.958516 0.034 Uiso 1 1 calc R . . . .
C63 C 0.41345(10) 0.42656(8) 0.78874(6) 0.0286(3) Uani 1 1 d . . . . .
C28 C 0.19080(8) 0.13347(7) 0.92978(6) 0.0240(2) Uani 1 1 d . . . . .
H28 H 0.206637 0.153657 0.889670 0.029 Uiso 1 1 calc R . . . .
C17 C 0.54290(9) -0.02685(8) 0.90223(6) 0.0285(3) Uani 1 1 d . . . . .
C36 C 0.03536(10) 0.20523(8) 0.92535(6) 0.0303(3) Uani 1 1 d . . . . .
H36 H 0.065510 0.235263 0.896463 0.036 Uiso 1 1 calc R . . . .
C2 C 0.54891(9) 0.13697(8) 0.72510(6) 0.0296(3) Uani 1 1 d . . . . .
C48 C 0.47517(9) 0.30874(7) 0.95172(7) 0.0291(3) Uani 1 1 d . . . . .
C55 C 0.10641(9) 0.29700(8) 0.78153(6) 0.0291(3) Uani 1 1 d . . . . .
C94 C 0.16933(9) 0.46313(8) 0.53885(6) 0.0292(3) Uani 1 1 d . . . . .
H94 H 0.124275 0.459394 0.519758 0.035 Uiso 1 1 calc R . . . .
C84 C 0.15908(10) 0.64979(8) 0.65218(6) 0.0314(3) Uani 1 1 d . . . . .
H84 H 0.218913 0.625466 0.634434 0.038 Uiso 1 1 calc R . . . .
C75 C 0.01509(9) 0.57076(8) 0.87455(6) 0.0307(3) Uani 1 1 d . . . . .
C88 C 0.01854(10) 0.65792(8) 0.72910(6) 0.0310(3) Uani 1 1 d . . . . .
H88 H -0.016284 0.639038 0.763301 0.037 Uiso 1 1 calc R . . . .
C93 C 0.25895(10) 0.46022(8) 0.50484(6) 0.0304(3) Uani 1 1 d . . . . .
C40 C 0.03931(9) 0.10189(8) 0.99254(6) 0.0302(3) Uani 1 1 d . . . . .
H40 H 0.072155 0.061600 1.008708 0.036 Uiso 1 1 calc R . . . .
C34 C 0.22326(9) 0.00815(8) 0.87481(6) 0.0296(3) Uani 1 1 d . . . . .
H34 H 0.195627 0.034395 0.847358 0.036 Uiso 1 1 calc R . . . .
C97 C 0.04753(9) 0.46381(8) 0.63582(6) 0.0297(3) Uani 1 1 d . . . . .
H97 H 0.049948 0.454023 0.676924 0.036 Uiso 1 1 calc R . . . .
C47 C 0.25803(10) 0.45261(8) 0.95103(6) 0.0311(3) Uani 1 1 d . . . . .
H47 H 0.229745 0.423667 0.931427 0.037 Uiso 1 1 calc R . . . .
C6 C 0.41732(10) 0.10271(8) 0.69896(6) 0.0309(3) Uani 1 1 d . . . . .
C30 C 0.27155(9) 0.00762(8) 0.96414(6) 0.0300(3) Uani 1 1 d . . . . .
H30 H 0.277008 0.033060 0.996971 0.036 Uiso 1 1 calc R . . . .
C43 C 0.37613(10) 0.46187(8) 0.99802(6) 0.0314(3) Uani 1 1 d . . . . .
H43 H 0.428098 0.439681 1.009860 0.038 Uiso 1 1 calc R . . . .
C104 C -0.02690(9) 0.53405(8) 0.63816(6) 0.0314(3) Uani 1 1 d . . . . .
C71 C 0.13148(10) 0.65029(8) 0.83986(6) 0.0325(3) Uani 1 1 d . . . . .
C64 C 0.49071(10) 0.45835(9) 0.79341(7) 0.0340(3) Uani 1 1 d . . . . .
C32 C 0.29680(10) -0.10918(8) 0.90753(7) 0.0363(3) Uani 1 1 d . . . . .
H32 H 0.319071 -0.161481 0.902252 0.044 Uiso 1 1 calc R . . . .
C105 C -0.02159(10) 0.58806(9) 0.59410(7) 0.0352(3) Uani 1 1 d . . . . .
H105 H 0.030852 0.583461 0.562500 0.042 Uiso 1 1 calc R . . . .
C33 C 0.25607(10) -0.06964(8) 0.86671(7) 0.0349(3) Uani 1 1 d . . . . .
H33 H 0.250769 -0.095283 0.833924 0.042 Uiso 1 1 calc R . . . .
C31 C 0.30425(10) -0.07070(8) 0.95616(7) 0.0346(3) Uani 1 1 d . . . . .
H31 H 0.331292 -0.097304 0.983746 0.042 Uiso 1 1 calc R . . . .
C7 C 0.59098(9) 0.17665(8) 0.76460(6) 0.0322(3) Uani 1 1 d . . . . .
H7 H 0.541890 0.196480 0.799922 0.039 Uiso 1 1 calc R . . . .
C37 C -0.05983(10) 0.21961(9) 0.94351(7) 0.0373(3) Uani 1 1 d . . . . .
H37 H -0.093059 0.258748 0.926531 0.045 Uiso 1 1 calc R . . . .
C56 C 0.02450(10) 0.27334(9) 0.77629(6) 0.0350(3) Uani 1 1 d . . . . .
C39 C -0.05592(10) 0.11688(9) 1.01128(7) 0.0352(3) Uani 1 1 d . . . . .
H39 H -0.086423 0.087223 1.040311 0.042 Uiso 1 1 calc R . . . .
C116 C 0.42044(11) 0.59714(9) 0.57108(6) 0.0355(3) Uani 1 1 d . . . . .
H116 H 0.403519 0.580954 0.538694 0.043 Uiso 1 1 calc R . . . .
C38 C -0.10531(10) 0.17572(9) 0.98687(7) 0.0380(3) Uani 1 1 d . . . . .
H38 H -0.169073 0.185867 0.999524 0.046 Uiso 1 1 calc R . . . .
C27 C 0.17199(11) 0.24120(9) 1.13154(6) 0.0345(3) Uani 1 1 d . . . . .
H27A H 0.106502 0.247535 1.139421 0.052 Uiso 1 1 calc GR . . . .
H27B H 0.187431 0.284039 1.148232 0.052 Uiso 1 1 calc GR . . . .
H27C H 0.195035 0.195050 1.149126 0.052 Uiso 1 1 calc GR . . . .
C79 C -0.02657(10) 0.50210(9) 0.86701(7) 0.0370(3) Uani 1 1 d . . . . .
H79 H 0.003100 0.480809 0.826782 0.044 Uiso 1 1 calc R . . . .
C3 C 0.60551(10) 0.09954(9) 0.67276(7) 0.0363(3) Uani 1 1 d . . . . .
H3 H 0.668514 0.097629 0.663905 0.044 Uiso 1 1 calc R . . . .
C122 C 0.54724(10) 0.41401(9) 0.58625(6) 0.0344(3) Uani 1 1 d . . . . .
H122 H 0.562995 0.461920 0.578787 0.041 Uiso 1 1 calc R . . . .
C98 C 0.02351(11) 0.39246(9) 0.61305(6) 0.0370(3) Uani 1 1 d . . . . .
C46 C 0.22142(11) 0.52962(9) 0.96331(7) 0.0392(3) Uani 1 1 d . . . . .
H46 H 0.169606 0.552165 0.951450 0.047 Uiso 1 1 calc R . . . .
C87 C -0.01780(11) 0.72434(8) 0.70503(7) 0.0384(3) Uani 1 1 d . . . . .
H87 H -0.076972 0.749617 0.723343 0.046 Uiso 1 1 calc R . . . .
C74 C -0.02248(11) 0.61839(10) 0.92505(7) 0.0404(4) Uani 1 1 d . . . . .
H74 H -0.073240 0.607851 0.953728 0.048 Uiso 1 1 calc R . . . .
C5 C 0.47659(12) 0.06665(9) 0.64710(7) 0.0378(3) Uani 1 1 d . . . . .
H5 H 0.452962 0.043127 0.621008 0.045 Uiso 1 1 calc R . . . .
C118 C 0.43550(11) 0.33580(9) 0.62154(7) 0.0383(3) Uani 1 1 d . . . . .
H118 H 0.374770 0.330951 0.637826 0.046 Uiso 1 1 calc R . . . .
C53 C 0.54686(10) 0.30885(9) 0.90078(8) 0.0387(3) Uani 1 1 d . . . . .
H53 H 0.533632 0.325177 0.865345 0.046 Uiso 1 1 calc R . . . .
C112 C 0.43576(11) 0.58056(9) 0.66938(7) 0.0378(3) Uani 1 1 d . . . . .
H112 H 0.428773 0.553126 0.704212 0.045 Uiso 1 1 calc R . . . .
C10 C 0.31512(11) 0.10325(9) 0.71207(7) 0.0376(3) Uani 1 1 d . . . . .
H10 H 0.286230 0.126281 0.751848 0.045 Uiso 1 1 calc R . . . .
C44 C 0.33889(12) 0.53895(9) 1.01103(7) 0.0407(3) Uani 1 1 d . . . . .
H44 H 0.365746 0.567759 1.031766 0.049 Uiso 1 1 calc R . . . .
C20 C 0.60141(12) -0.09598(9) 0.92065(7) 0.0413(4) Uani 1 1 d . . . . .
H20A H 0.570904 -0.138861 0.923760 0.062 Uiso 1 1 calc GR . . . .
H20B H 0.611030 -0.085576 0.958446 0.062 Uiso 1 1 calc GR . . . .
H20C H 0.659533 -0.107498 0.891471 0.062 Uiso 1 1 calc GR . . . .
C85 C 0.12170(12) 0.71641(9) 0.62879(7) 0.0401(3) Uani 1 1 d . . . . .
H85 H 0.157097 0.736498 0.595444 0.048 Uiso 1 1 calc R . . . .
C96 C 0.28316(11) 0.45147(11) 0.43805(6) 0.0428(4) Uani 1 1 d . . . . .
H96A H 0.283263 0.500888 0.420690 0.064 Uiso 1 1 calc GR . . . .
H96B H 0.238686 0.427787 0.426841 0.064 Uiso 1 1 calc GR . . . .
H96C H 0.342923 0.420163 0.424108 0.064 Uiso 1 1 calc GR . . . .
C4 C 0.56977(12) 0.06536(9) 0.63396(7) 0.0407(4) Uani 1 1 d . . . . .
H4 H 0.608439 0.041530 0.599043 0.049 Uiso 1 1 calc R . . . .
C106 C -0.09394(11) 0.64911(10) 0.59666(8) 0.0420(4) Uani 1 1 d . . . . .
H106 H -0.089599 0.684534 0.566563 0.050 Uiso 1 1 calc R . . . .
C73 C 0.01474(11) 0.68094(10) 0.93297(7) 0.0457(4) Uani 1 1 d . . . . .
H73 H -0.011052 0.712366 0.966719 0.055 Uiso 1 1 calc R . . . .
C86 C 0.03243(12) 0.75386(9) 0.65410(8) 0.0427(4) Uani 1 1 d . . . . .
C45 C 0.26237(12) 0.57263(8) 0.99327(7) 0.0429(4) Uani 1 1 d . . . . .
H45 H 0.238275 0.624295 1.001426 0.051 Uiso 1 1 calc R . . . .
C115 C 0.45463(12) 0.66429(10) 0.56792(7) 0.0431(4) Uani 1 1 d . . . . .
H115 H 0.460412 0.692530 0.533507 0.052 Uiso 1 1 calc R . . . .
C72 C 0.09005(12) 0.69665(9) 0.89082(7) 0.0419(4) Uani 1 1 d . . . . .
H72 H 0.114077 0.739292 0.896379 0.050 Uiso 1 1 calc R . . . .
C76 C 0.21871(12) 0.66725(9) 0.79755(7) 0.0393(3) Uani 1 1 d . . . . .
H76 H 0.235942 0.630733 0.763930 0.047 Uiso 1 1 calc R . . . .
C49 C 0.49680(12) 0.28472(9) 1.00406(8) 0.0411(3) Uani 1 1 d . . . . .
H49 H 0.450312 0.284123 1.038810 0.049 Uiso 1 1 calc R . . . .
C109 C -0.10626(11) 0.54320(10) 0.68494(7) 0.0414(3) Uani 1 1 d . . . . .
H109 H -0.111359 0.507616 0.714916 0.050 Uiso 1 1 calc R . . . .
C8 C 0.66377(11) 0.12080(10) 0.78561(8) 0.0413(3) Uani 1 1 d . . . . .
H8A H 0.637999 0.078124 0.803728 0.062 Uiso 1 1 calc GR . . . .
H8B H 0.684137 0.146194 0.814069 0.062 Uiso 1 1 calc GR . . . .
H8C H 0.714918 0.102999 0.752226 0.062 Uiso 1 1 calc GR . . . .
C114 C 0.48020(12) 0.68967(9) 0.61542(8) 0.0446(4) Uani 1 1 d . . . . .
H114 H 0.503509 0.734534 0.613218 0.053 Uiso 1 1 calc R . . . .
C69 C 0.48628(14) 0.49858(11) 0.84486(8) 0.0479(4) Uani 1 1 d . . . . .
H69 H 0.432777 0.506255 0.875749 0.057 Uiso 1 1 calc R . . . .
C65 C 0.57058(11) 0.44906(10) 0.74652(8) 0.0446(4) Uani 1 1 d . . . . .
H65 H 0.573392 0.423440 0.711652 0.054 Uiso 1 1 calc R . . . .
C107 C -0.17179(11) 0.65745(10) 0.64336(8) 0.0462(4) Uani 1 1 d . . . . .
H107 H -0.219834 0.698407 0.645078 0.055 Uiso 1 1 calc R . . . .
C80 C -0.12955(11) 0.52316(11) 0.87286(8) 0.0450(4) Uani 1 1 d . . . . .
H80A H -0.160796 0.543169 0.912235 0.068 Uiso 1 1 calc GR . . . .
H80B H -0.151960 0.478437 0.865617 0.068 Uiso 1 1 calc GR . . . .
H80C H -0.140603 0.561089 0.844389 0.068 Uiso 1 1 calc GR . . . .
C113 C 0.47046(13) 0.64714(10) 0.66621(8) 0.0461(4) Uani 1 1 d . . . . .
H113 H 0.487411 0.663439 0.698544 0.055 Uiso 1 1 calc R . . . .
C119 C 0.50296(13) 0.27082(10) 0.60921(8) 0.0470(4) Uani 1 1 d . . . . .
H119 H 0.487517 0.222905 0.617432 0.056 Uiso 1 1 calc R . . . .
C9 C 0.62860(12) 0.24493(10) 0.73349(8) 0.0427(4) Uani 1 1 d . . . . .
H9A H 0.677289 0.227286 0.698724 0.064 Uiso 1 1 calc GR . . . .
H9B H 0.651734 0.271066 0.760090 0.064 Uiso 1 1 calc GR . . . .
H9C H 0.580402 0.279303 0.722125 0.064 Uiso 1 1 calc GR . . . .
C61 C 0.02115(13) 0.19572(11) 0.77476(8) 0.0452(4) Uani 1 1 d . . . . .
H61 H 0.071638 0.159322 0.777578 0.054 Uiso 1 1 calc R . . . .
C108 C -0.17769(11) 0.60424(11) 0.68766(8) 0.0487(4) Uani 1 1 d . . . . .
H108 H -0.229917 0.609481 0.719454 0.058 Uiso 1 1 calc R . . . .
C121 C 0.61548(11) 0.34854(11) 0.57325(7) 0.0457(4) Uani 1 1 d . . . . .
H121 H 0.676262 0.353102 0.556772 0.055 Uiso 1 1 calc R . . . .
C12 C 0.27318(13) 0.15279(11) 0.66837(8) 0.0491(4) Uani 1 1 d . . . . .
H12A H 0.282936 0.204127 0.671064 0.074 Uiso 1 1 calc GR . . . .
H12B H 0.208507 0.152813 0.677847 0.074 Uiso 1 1 calc GR . . . .
H12C H 0.301683 0.132627 0.628707 0.074 Uiso 1 1 calc GR . . . .
C120 C 0.59339(13) 0.27717(10) 0.58466(8) 0.0489(4) Uani 1 1 d . . . . .
H120 H 0.638990 0.233619 0.575905 0.059 Uiso 1 1 calc R . . . .
C11 C 0.29535(14) 0.02207(11) 0.71306(8) 0.0509(4) Uani 1 1 d . . . . .
H11A H 0.320128 -0.001145 0.674052 0.076 Uiso 1 1 calc GR . . . .
H11B H 0.230241 0.024007 0.725137 0.076 Uiso 1 1 calc GR . . . .
H11C H 0.323280 -0.007580 0.740612 0.076 Uiso 1 1 calc GR . . . .
C52 C 0.63750(12) 0.28513(10) 0.90174(10) 0.0527(5) Uani 1 1 d . . . . .
H52 H 0.684366 0.285465 0.867150 0.063 Uiso 1 1 calc R . . . .
C81 C -0.00626(13) 0.44024(11) 0.91060(9) 0.0537(5) Uani 1 1 d . . . . .
H81A H 0.058933 0.424964 0.903991 0.081 Uiso 1 1 calc GR . . . .
H81B H -0.032064 0.396888 0.904659 0.081 Uiso 1 1 calc GR . . . .
H81C H -0.032868 0.459955 0.950562 0.081 Uiso 1 1 calc GR . . . .
C57 C -0.05138(11) 0.32706(12) 0.77237(9) 0.0514(4) Uani 1 1 d . . . . .
H57 H -0.049978 0.378935 0.773887 0.062 Uiso 1 1 calc R . . . .
C51 C 0.65803(13) 0.26128(10) 0.95344(11) 0.0585(5) Uani 1 1 d . . . . .
H51 H 0.718806 0.245000 0.954134 0.070 Uiso 1 1 calc R . . . .
C50 C 0.58838(14) 0.26143(10) 1.00454(11) 0.0571(5) Uani 1 1 d . . . . .
H50 H 0.602542 0.245812 1.039847 0.068 Uiso 1 1 calc R . . . .
C103 C -0.04035(15) 0.39514(12) 0.58085(8) 0.0528(4) Uani 1 1 d . . . . .
H103 H -0.074827 0.441813 0.574547 0.063 Uiso 1 1 calc R . . . .
C99 C 0.07231(15) 0.32117(10) 0.62290(9) 0.0525(4) Uani 1 1 d . . . . .
H99 H 0.114867 0.318398 0.645090 0.063 Uiso 1 1 calc R . . . .
C78 C 0.29679(13) 0.65451(14) 0.82780(9) 0.0569(5) Uani 1 1 d . . . . .
H78A H 0.282199 0.690088 0.860693 0.085 Uiso 1 1 calc GR . . . .
H78B H 0.352454 0.662158 0.799802 0.085 Uiso 1 1 calc GR . . . .
H78C H 0.304818 0.603269 0.841913 0.085 Uiso 1 1 calc GR . . . .
C60 C -0.05764(16) 0.17299(14) 0.76903(9) 0.0631(6) Uani 1 1 d . . . . .
H60 H -0.060183 0.121283 0.768251 0.076 Uiso 1 1 calc R . . . .
C77 C 0.20555(17) 0.74759(11) 0.77274(10) 0.0606(5) Uani 1 1 d . . . . .
H77A H 0.156606 0.753930 0.753630 0.091 Uiso 1 1 calc GR . . . .
H77B H 0.261211 0.754528 0.744403 0.091 Uiso 1 1 calc GR . . . .
H77C H 0.190556 0.784747 0.804614 0.091 Uiso 1 1 calc GR . . . .
C66 C 0.64550(14) 0.47818(14) 0.75219(11) 0.0632(6) Uani 1 1 d . . . . .
H66 H 0.698728 0.471980 0.721101 0.076 Uiso 1 1 calc R . . . .
C68 C 0.56206(18) 0.52714(14) 0.84978(10) 0.0688(7) Uani 1 1 d . . . . .
H68 H 0.559387 0.553679 0.884200 0.083 Uiso 1 1 calc R . . . .
C127 C 0.87703(17) 0.02701(13) 0.88075(10) 0.0657(5) Uani 1 1 d . . . . .
H127 H 0.848158 0.061160 0.912530 0.079 Uiso 1 1 calc R . . . .
C89 C -0.01037(17) 0.82364(11) 0.62656(11) 0.0629(6) Uani 1 1 d . . . . .
H89A H -0.069884 0.817733 0.623706 0.094 Uiso 1 1 calc GR . . . .
H89B H 0.027906 0.829643 0.587562 0.094 Uiso 1 1 calc GR . . . .
H89C H -0.016400 0.867991 0.650855 0.094 Uiso 1 1 calc GR . . . .
C126 C 0.96928(17) 0.00522(14) 0.86615(10) 0.0662(6) Uani 1 1 d . . . . .
H126 H 1.003212 0.024989 0.887682 0.079 Uiso 1 1 calc R . . . .
C128 C 0.82588(17) -0.00030(15) 0.84961(13) 0.0728(7) Uani 1 1 d . . . . .
H128 H 0.762394 0.014864 0.859953 0.087 Uiso 1 1 calc R . . . .
C134 C 0.3367(2) 0.24429(13) 0.51356(10) 0.0722(6) Uani 1 1 d . . . . .
H134 H 0.337994 0.284026 0.538239 0.087 Uiso 1 1 calc R . . . .
C67 C 0.64126(17) 0.51639(16) 0.80394(12) 0.0751(7) Uani 1 1 d . . . . .
H67 H 0.692113 0.534952 0.807866 0.090 Uiso 1 1 calc R . . . .
C59 C -0.13217(15) 0.22694(17) 0.76450(11) 0.0733(7) Uani 1 1 d . . . . .
H59 H -0.184699 0.211472 0.760269 0.088 Uiso 1 1 calc R . . . .
C129 C 0.4066(2) 0.18278(15) 0.50232(11) 0.0742(6) Uani 1 1 d . . . . .
H129 H 0.454361 0.179277 0.520361 0.089 Uiso 1 1 calc R . . . .
C58 C -0.12938(13) 0.30326(17) 0.76619(12) 0.0727(7) Uani 1 1 d . . . . .
H58 H -0.180055 0.339301 0.763176 0.087 Uiso 1 1 calc R . . . .
C133 C 0.2653(2) 0.24831(13) 0.48927(11) 0.0758(7) Uani 1 1 d . . . . .
H133 H 0.217587 0.290406 0.497658 0.091 Uiso 1 1 calc R . . . .
C125 C 1.01248(18) -0.04467(16) 0.82090(13) 0.0785(7) Uani 1 1 d . . . . .
H125 H 1.076009 -0.059264 0.811390 0.094 Uiso 1 1 calc R . . . .
C102 C -0.0532(2) 0.32767(16) 0.55770(11) 0.0802(8) Uani 1 1 d . . . . .
H102 H -0.095805 0.329611 0.535630 0.096 Uiso 1 1 calc R . . . .
C100 C 0.0586(2) 0.25498(13) 0.60039(12) 0.0796(7) Uani 1 1 d . . . . .
H100 H 0.091452 0.208034 0.607709 0.096 Uiso 1 1 calc R . . . .
C123 C 0.8696(2) -0.05112(18) 0.80217(13) 0.0899(10) Uani 1 1 d . . . . .
H123 H 0.835889 -0.069438 0.779711 0.108 Uiso 1 1 calc R . . . .
C130 C 0.4056(2) 0.12583(14) 0.46382(13) 0.0839(8) Uani 1 1 d . . . . .
H130 H 0.453740 0.084109 0.454832 0.101 Uiso 1 1 calc R . . . .
C101 C -0.0028(3) 0.25799(15) 0.56749(13) 0.0910(9) Uani 1 1 d . . . . .
H101 H -0.010962 0.213266 0.551565 0.109 Uiso 1 1 calc R . . . .
C124 C 0.9637(2) -0.07414(18) 0.78874(13) 0.0925(9) Uani 1 1 d . . . . .
H124 H 0.993658 -0.109516 0.757966 0.111 Uiso 1 1 calc R . . . .
C132 C 0.2631(2) 0.19079(14) 0.45252(14) 0.0912(9) Uani 1 1 d . . . . .
H132 H 0.212996 0.192833 0.436871 0.109 Uiso 1 1 calc R . . . .
C131 C 0.3339(3) 0.13062(14) 0.43883(13) 0.0924(9) Uani 1 1 d . . . . .
H131 H 0.333782 0.092505 0.412362 0.111 Uiso 1 1 calc R . . . .

loop_
_atom_site_aniso_label
_atom_site_aniso_U_11
_atom_site_aniso_U_22
_atom_site_aniso_U_33
_atom_site_aniso_U_23
_atom_site_aniso_U_13
_atom_site_aniso_U_12
Mg1 0.0233(2) 0.02011(19) 0.0239(2) 0.00036(15) -0.00768(16) -0.00016(15)
Mg2 0.0254(2) 0.0208(2) 0.0215(2) 0.00060(15) -0.00535(16) 0.00088(15)
N2 0.0207(5) 0.0185(5) 0.0210(5) -0.0016(4) -0.0054(4) -0.0002(4)
N4 0.0269(5) 0.0218(5) 0.0199(5) -0.0003(4) -0.0048(4) 0.0005(4)
N3 0.0278(5) 0.0220(5) 0.0198(5) -0.0015(4) -0.0037(4) 0.0016(4)
N1 0.0244(5) 0.0227(5) 0.0225(5) -0.0022(4) -0.0066(4) 0.0018(4)
C14 0.0193(5) 0.0207(6) 0.0235(6) -0.0003(4) -0.0032(4) -0.0002(4)
C13 0.0189(5) 0.0197(5) 0.0242(6) -0.0012(4) -0.0066(4) -0.0038(4)
C22 0.0232(6) 0.0200(6) 0.0249(6) -0.0014(5) -0.0087(5) 0.0012(4)
C24 0.0274(6) 0.0247(6) 0.0225(6) -0.0006(5) -0.0064(5) 0.0034(5)
C26 0.0222(6) 0.0186(5) 0.0246(6) -0.0008(4) -0.0070(5) 0.0006(4)
C21 0.0194(5) 0.0178(5) 0.0227(6) -0.0007(4) -0.0064(4) 0.0036(4)
C82 0.0212(6) 0.0223(6) 0.0230(6) -0.0008(5) -0.0050(5) -0.0024(4)
C25 0.0242(6) 0.0237(6) 0.0253(6) 0.0019(5) -0.0050(5) -0.0009(5)
C19 0.0265(6) 0.0222(6) 0.0272(6) -0.0032(5) -0.0080(5) -0.0001(5)
C90 0.0290(6) 0.0199(6) 0.0198(6) -0.0004(4) -0.0051(5) -0.0014(5)
C29 0.0213(6) 0.0239(6) 0.0290(6) -0.0019(5) -0.0023(5) -0.0057(5)
C42 0.0280(6) 0.0236(6) 0.0219(6) 0.0012(5) -0.0051(5) -0.0036(5)
C41 0.0258(6) 0.0233(6) 0.0235(6) -0.0025(5) -0.0080(5) -0.0028(5)
C15 0.0242(6) 0.0237(6) 0.0255(6) -0.0016(5) -0.0070(5) -0.0029(5)
C1 0.0296(6) 0.0197(6) 0.0228(6) -0.0003(5) -0.0043(5) 0.0004(5)
C117 0.0312(7) 0.0330(7) 0.0209(6) 0.0018(5) -0.0086(5) -0.0024(5)
C23 0.0292(6) 0.0222(6) 0.0255(6) -0.0039(5) -0.0101(5) 0.0005(5)
C83 0.0309(6) 0.0210(6) 0.0250(6) -0.0021(5) -0.0103(5) -0.0016(5)
C95 0.0272(6) 0.0260(6) 0.0242(6) 0.0001(5) -0.0051(5) -0.0027(5)
C35 0.0252(6) 0.0233(6) 0.0269(6) -0.0016(5) -0.0075(5) -0.0046(5)
C62 0.0288(6) 0.0263(6) 0.0292(6) 0.0028(5) -0.0086(5) -0.0065(5)
C91 0.0270(6) 0.0245(6) 0.0227(6) -0.0012(5) -0.0057(5) -0.0028(5)
C16 0.0282(6) 0.0207(6) 0.0305(6) -0.0030(5) -0.0050(5) -0.0005(5)
C54 0.0267(6) 0.0253(6) 0.0366(7) 0.0021(5) -0.0115(5) -0.0046(5)
C70 0.0293(6) 0.0250(6) 0.0222(6) -0.0028(5) -0.0081(5) 0.0055(5)
C92 0.0258(6) 0.0346(7) 0.0227(6) -0.0020(5) -0.0019(5) -0.0041(5)
C110 0.0267(6) 0.0323(7) 0.0195(6) 0.0000(5) -0.0047(5) -0.0040(5)
C111 0.0238(6) 0.0302(7) 0.0270(6) -0.0031(5) -0.0042(5) -0.0003(5)
C18 0.0281(6) 0.0290(7) 0.0284(6) -0.0006(5) -0.0118(5) -0.0005(5)
C63 0.0332(7) 0.0271(6) 0.0264(6) 0.0067(5) -0.0105(5) -0.0051(5)
C28 0.0242(6) 0.0234(6) 0.0236(6) 0.0002(5) -0.0051(5) -0.0038(5)
C17 0.0256(6) 0.0250(6) 0.0304(6) 0.0021(5) -0.0052(5) 0.0032(5)
C36 0.0315(7) 0.0291(7) 0.0303(7) 0.0028(5) -0.0096(5) -0.0040(5)
C2 0.0304(7) 0.0254(6) 0.0289(7) 0.0011(5) -0.0051(5) 0.0010(5)
C48 0.0290(7) 0.0162(6) 0.0441(8) -0.0038(5) -0.0145(6) -0.0015(5)
C55 0.0300(7) 0.0276(6) 0.0301(7) 0.0047(5) -0.0095(5) -0.0048(5)
C94 0.0306(7) 0.0351(7) 0.0233(6) -0.0005(5) -0.0093(5) -0.0062(5)
C84 0.0357(7) 0.0272(7) 0.0330(7) 0.0028(5) -0.0113(6) -0.0068(5)
C75 0.0293(7) 0.0342(7) 0.0237(6) -0.0034(5) -0.0060(5) 0.0058(5)
C88 0.0339(7) 0.0285(7) 0.0305(7) -0.0046(5) -0.0128(6) 0.0017(5)
C93 0.0325(7) 0.0357(7) 0.0225(6) -0.0020(5) -0.0063(5) -0.0061(5)
C40 0.0273(6) 0.0269(6) 0.0349(7) 0.0043(5) -0.0070(5) -0.0036(5)
C34 0.0267(6) 0.0299(7) 0.0320(7) -0.0031(5) -0.0069(5) -0.0051(5)
C97 0.0284(7) 0.0370(7) 0.0235(6) 0.0013(5) -0.0058(5) -0.0070(5)
C47 0.0307(7) 0.0329(7) 0.0279(7) 0.0015(5) -0.0078(5) -0.0017(5)
C6 0.0386(7) 0.0261(6) 0.0266(6) -0.0019(5) -0.0070(6) -0.0050(5)
C30 0.0301(7) 0.0270(7) 0.0322(7) -0.0016(5) -0.0080(5) -0.0040(5)
C43 0.0361(7) 0.0258(7) 0.0331(7) -0.0021(5) -0.0115(6) -0.0038(5)
C104 0.0258(6) 0.0380(7) 0.0314(7) -0.0037(6) -0.0078(5) -0.0074(5)
C71 0.0366(7) 0.0282(7) 0.0328(7) -0.0048(5) -0.0154(6) 0.0039(5)
C64 0.0357(7) 0.0359(7) 0.0380(8) 0.0135(6) -0.0192(6) -0.0134(6)
C32 0.0322(7) 0.0234(7) 0.0494(9) -0.0043(6) -0.0049(6) -0.0035(5)
C105 0.0305(7) 0.0421(8) 0.0321(7) -0.0007(6) -0.0083(6) -0.0046(6)
C33 0.0334(7) 0.0299(7) 0.0401(8) -0.0088(6) -0.0059(6) -0.0073(6)
C31 0.0343(7) 0.0267(7) 0.0419(8) 0.0034(6) -0.0103(6) -0.0030(5)
C7 0.0264(6) 0.0355(7) 0.0320(7) 0.0001(6) -0.0047(5) -0.0037(5)
C37 0.0314(7) 0.0367(8) 0.0433(8) 0.0042(6) -0.0143(6) 0.0012(6)
C56 0.0293(7) 0.0494(9) 0.0299(7) 0.0049(6) -0.0089(5) -0.0155(6)
C39 0.0293(7) 0.0364(8) 0.0382(8) 0.0029(6) -0.0039(6) -0.0097(6)
C116 0.0404(8) 0.0404(8) 0.0265(7) 0.0006(6) -0.0079(6) -0.0108(6)
C38 0.0233(7) 0.0441(8) 0.0451(8) -0.0013(7) -0.0084(6) -0.0032(6)
C27 0.0417(8) 0.0355(7) 0.0229(6) -0.0002(5) -0.0060(6) -0.0024(6)
C79 0.0340(7) 0.0389(8) 0.0302(7) -0.0027(6) 0.0018(6) -0.0016(6)
C3 0.0315(7) 0.0347(7) 0.0340(7) -0.0026(6) 0.0006(6) 0.0029(6)
C122 0.0316(7) 0.0394(8) 0.0296(7) 0.0016(6) -0.0066(6) -0.0025(6)
C98 0.0415(8) 0.0415(8) 0.0289(7) 0.0035(6) -0.0055(6) -0.0160(6)
C46 0.0343(7) 0.0362(8) 0.0377(8) 0.0062(6) -0.0037(6) 0.0081(6)
C87 0.0406(8) 0.0291(7) 0.0463(8) -0.0062(6) -0.0210(7) 0.0066(6)
C74 0.0324(7) 0.0536(9) 0.0264(7) -0.0105(6) -0.0049(6) 0.0112(7)
C5 0.0502(9) 0.0312(7) 0.0296(7) -0.0080(6) -0.0072(6) -0.0055(6)
C118 0.0411(8) 0.0349(8) 0.0380(8) 0.0042(6) -0.0105(6) -0.0055(6)
C53 0.0295(7) 0.0320(7) 0.0532(9) -0.0070(6) -0.0090(6) -0.0038(6)
C112 0.0476(9) 0.0380(8) 0.0310(7) 0.0009(6) -0.0149(6) -0.0095(6)
C10 0.0398(8) 0.0448(8) 0.0300(7) -0.0077(6) -0.0084(6) -0.0121(6)
C44 0.0510(9) 0.0261(7) 0.0429(8) -0.0072(6) -0.0080(7) -0.0072(6)
C20 0.0474(9) 0.0311(7) 0.0417(8) 0.0006(6) -0.0174(7) 0.0099(6)
C85 0.0549(9) 0.0296(7) 0.0422(8) 0.0103(6) -0.0206(7) -0.0136(7)
C96 0.0391(8) 0.0671(11) 0.0235(7) -0.0050(7) -0.0065(6) -0.0146(7)
C4 0.0481(9) 0.0317(7) 0.0306(7) -0.0095(6) 0.0029(6) 0.0039(6)
C106 0.0409(8) 0.0417(8) 0.0455(9) -0.0009(7) -0.0180(7) -0.0032(7)
C73 0.0418(9) 0.0518(10) 0.0371(8) -0.0252(7) -0.0152(7) 0.0180(7)
C86 0.0574(10) 0.0251(7) 0.0532(9) 0.0031(6) -0.0319(8) -0.0024(7)
C45 0.0497(9) 0.0228(7) 0.0446(9) -0.0015(6) 0.0006(7) 0.0039(6)
C115 0.0533(10) 0.0394(8) 0.0359(8) 0.0055(6) -0.0081(7) -0.0132(7)
C72 0.0455(9) 0.0354(8) 0.0453(9) -0.0162(7) -0.0209(7) 0.0066(6)
C76 0.0469(9) 0.0349(8) 0.0402(8) -0.0021(6) -0.0156(7) -0.0114(6)
C49 0.0436(8) 0.0314(7) 0.0545(9) 0.0050(7) -0.0253(7) -0.0056(6)
C109 0.0335(8) 0.0476(9) 0.0391(8) -0.0018(7) -0.0011(6) -0.0093(7)
C8 0.0310(7) 0.0479(9) 0.0449(9) 0.0056(7) -0.0125(6) -0.0042(6)
C114 0.0530(10) 0.0335(8) 0.0483(9) -0.0019(7) -0.0106(7) -0.0145(7)
C69 0.0623(11) 0.0568(10) 0.0388(8) 0.0149(7) -0.0248(8) -0.0320(9)
C65 0.0360(8) 0.0464(9) 0.0542(10) 0.0114(7) -0.0141(7) -0.0128(7)
C107 0.0317(8) 0.0465(9) 0.0593(10) -0.0135(8) -0.0158(7) 0.0031(7)
C80 0.0367(8) 0.0498(9) 0.0449(9) 0.0012(7) -0.0049(7) -0.0074(7)
C113 0.0614(11) 0.0424(9) 0.0415(9) -0.0059(7) -0.0210(8) -0.0159(8)
C119 0.0601(11) 0.0341(8) 0.0440(9) 0.0044(7) -0.0151(8) 0.0001(7)
C9 0.0449(9) 0.0404(8) 0.0457(9) 0.0034(7) -0.0138(7) -0.0124(7)
C61 0.0482(9) 0.0525(10) 0.0435(9) 0.0060(7) -0.0173(7) -0.0241(8)
C108 0.0296(8) 0.0567(10) 0.0526(10) -0.0111(8) 0.0010(7) -0.0049(7)
C121 0.0332(8) 0.0574(10) 0.0386(8) 0.0012(7) -0.0060(6) 0.0061(7)
C12 0.0446(9) 0.0533(10) 0.0502(10) -0.0031(8) -0.0158(8) -0.0057(8)
C120 0.0524(10) 0.0440(9) 0.0411(9) 0.0006(7) -0.0133(7) 0.0156(8)
C11 0.0612(11) 0.0568(11) 0.0442(9) 0.0029(8) -0.0178(8) -0.0295(9)
C52 0.0291(8) 0.0414(9) 0.0836(14) -0.0077(9) -0.0102(8) -0.0020(7)
C81 0.0459(10) 0.0475(10) 0.0568(11) 0.0111(8) -0.0032(8) 0.0021(8)
C57 0.0311(8) 0.0614(11) 0.0632(11) 0.0041(9) -0.0150(8) -0.0088(7)
C51 0.0350(9) 0.0383(9) 0.1075(17) -0.0014(10) -0.0320(10) -0.0008(7)
C50 0.0613(12) 0.0377(9) 0.0878(15) 0.0122(9) -0.0509(11) -0.0042(8)
C103 0.0665(12) 0.0545(11) 0.0511(10) 0.0107(8) -0.0271(9) -0.0303(9)
C99 0.0646(12) 0.0389(9) 0.0536(10) 0.0009(8) -0.0149(9) -0.0093(8)
C78 0.0440(10) 0.0809(14) 0.0501(10) 0.0017(9) -0.0158(8) -0.0173(9)
C60 0.0662(13) 0.0791(14) 0.0586(12) 0.0047(10) -0.0182(10) -0.0478(12)
C77 0.0859(15) 0.0407(10) 0.0666(12) 0.0092(9) -0.0315(11) -0.0253(9)
C66 0.0389(9) 0.0757(14) 0.0828(15) 0.0217(11) -0.0201(9) -0.0270(9)
C68 0.0971(17) 0.0850(15) 0.0561(12) 0.0243(11) -0.0480(12) -0.0596(14)
C127 0.0711(14) 0.0624(13) 0.0598(12) 0.0044(10) -0.0094(10) -0.0149(10)
C89 0.0803(14) 0.0349(9) 0.0847(15) 0.0167(9) -0.0486(12) -0.0020(9)
C126 0.0730(14) 0.0793(15) 0.0577(12) 0.0104(11) -0.0297(11) -0.0261(12)
C128 0.0568(12) 0.0752(15) 0.0930(18) 0.0396(14) -0.0292(12) -0.0198(11)
C134 0.110(2) 0.0548(12) 0.0522(12) -0.0071(9) -0.0188(12) -0.0182(12)
C67 0.0680(14) 0.0994(18) 0.0895(17) 0.0391(14) -0.0494(13) -0.0579(13)
C59 0.0454(11) 0.114(2) 0.0752(15) 0.0025(13) -0.0210(10) -0.0449(12)
C129 0.0880(17) 0.0708(15) 0.0670(14) 0.0090(11) -0.0203(12) -0.0246(13)
C58 0.0300(9) 0.1043(19) 0.0881(16) 0.0049(14) -0.0219(10) -0.0143(10)
C133 0.105(2) 0.0519(12) 0.0684(14) -0.0083(10) -0.0302(14) 0.0018(12)
C125 0.0599(13) 0.0816(17) 0.0922(18) -0.0021(14) -0.0228(13) -0.0046(12)
C102 0.119(2) 0.0815(17) 0.0701(14) 0.0114(12) -0.0492(15) -0.0596(16)
C100 0.123(2) 0.0411(11) 0.0786(16) -0.0003(10) -0.0310(15) -0.0197(12)
C123 0.127(3) 0.099(2) 0.0861(18) 0.0337(16) -0.0685(19) -0.071(2)
C130 0.098(2) 0.0517(13) 0.0910(19) -0.0049(12) -0.0149(15) -0.0003(12)
C101 0.159(3) 0.0538(14) 0.0799(17) 0.0024(12) -0.0426(18) -0.0520(16)
C124 0.109(2) 0.0827(18) 0.0810(18) -0.0234(14) -0.0079(16) -0.0275(16)
C132 0.139(3) 0.0511(13) 0.099(2) -0.0060(13) -0.0675(19) -0.0016(14)
C131 0.152(3) 0.0479(13) 0.0833(18) -0.0122(12) -0.0504(19) -0.0042(15)

loop_
_atom_type_symbol
_atom_type_description
_atom_type_scat_dispersion_real
_atom_type_scat_dispersion_imag
_atom_type_scat_source
C C 0.0181 0.0091 'International Tables Vol C Tables 4.2.6.8 and 6.1.1.4'
H H 0.0000 0.0000 'International Tables Vol C Tables 4.2.6.8 and 6.1.1.4'
Mg Mg 0.1719 0.1771 'International Tables Vol C Tables 4.2.6.8 and 6.1.1.4'
N N 0.0311 0.0180 'International Tables Vol C Tables 4.2.6.8 and 6.1.1.4'

loop_
_exptl_crystal_face_index_h
_exptl_crystal_face_index_k
_exptl_crystal_face_index_l
_exptl_crystal_face_perp_dist
9 0 10 0.0476
-4 6 9 0.0738
-9 1 -9 0.0636
4 -6 -8 0.0674
1 3 15 0.0633
-7 6 -8 0.0603
7 -7 7 0.0689
4 -2 14 0.0664
1 2 15 0.0643
-1 10 7 0.0572
-3 -11 -3 0.0941
-6 -9 4 0.1170
7 5 -7 0.0633
5 11 5 0.0660
-3 -10 -7 0.0870
10 0 4 0.0440
-5 -6 -13 0.0921
8 4 11 0.0469
-6 0 -14 0.0804
-4 9 3 0.0579
2 -9 10 0.0953
-1 -3 14 0.0905
-1 7 -12 0.0795
-8 -6 -8 0.0951

loop_
_geom_angle_atom_site_label_1
_geom_angle_atom_site_label_2
_geom_angle_atom_site_label_3
_geom_angle
_geom_angle_site_symmetry_1
_geom_angle_site_symmetry_3
_geom_angle_publ_flag
N2 Mg1 C62 122.85(5) . . ?
N2 Mg1 C54 122.13(5) . . ?
N1 Mg1 N2 65.86(4) . . ?
N1 Mg1 C62 127.73(5) . . ?
N1 Mg1 C54 122.14(5) . . ?
C54 Mg1 C62 97.10(5) . . ?
N4 Mg2 C62 123.52(5) . . ?
N4 Mg2 C54 121.81(5) . . ?
N3 Mg2 N4 65.88(4) . . ?
N3 Mg2 C62 121.09(5) . . ?
N3 Mg2 C54 129.20(5) . . ?
C62 Mg2 C54 96.64(5) . . ?
C13 N2 Mg1 90.31(7) . . ?
C13 N2 C21 126.39(10) . . ?
C21 N2 Mg1 142.27(8) . . ?
C82 N4 Mg2 90.22(8) . . ?
C82 N4 C90 125.97(11) . . ?
C90 N4 Mg2 143.80(8) . . ?
C82 N3 Mg2 90.99(7) . . ?
C82 N3 C70 126.61(11) . . ?
C70 N3 Mg2 141.65(9) . . ?
C13 N1 Mg1 91.02(7) . . ?
C13 N1 C1 126.75(10) . . ?
C1 N1 Mg1 140.63(9) . . ?
C19 C14 C13 120.67(11) . . ?
C19 C14 C15 118.77(11) . . ?
C15 C14 C13 120.47(11) . . ?
N2 C13 C14 124.35(11) . . ?
N1 C13 N2 112.73(11) . . ?
N1 C13 C14 122.88(11) . . ?
C21 C22 C41 119.86(11) . . ?
C23 C22 C21 119.48(12) . . ?
C23 C22 C41 120.64(11) . . ?
C25 C24 C27 120.61(13) . . ?
C23 C24 C25 117.84(12) . . ?
C23 C24 C27 121.49(12) . . ?
C21 C26 C28 120.30(11) . . ?
C25 C26 C21 118.86(12) . . ?
C25 C26 C28 120.50(11) . . ?
C22 C21 N2 118.53(11) . . ?
C22 C21 C26 119.24(11) . . ?
C26 C21 N2 121.60(11) . . ?
N4 C82 C83 123.05(11) . . ?
N3 C82 N4 112.75(11) . . ?
N3 C82 C83 124.20(11) . . ?
C24 C25 C26 122.31(12) . . ?
C18 C19 C14 120.24(12) . . ?
C95 C90 N4 122.16(11) . . ?
C95 C90 C91 119.32(11) . . ?
C91 C90 N4 118.11(11) . . ?
C34 C29 C28 117.68(12) . . ?
C30 C29 C28 123.81(12) . . ?
C30 C29 C34 118.48(12) . . ?
C47 C42 C41 117.76(12) . . ?
C43 C42 C41 123.81(12) . . ?
C43 C42 C47 118.31(12) . . ?
C22 C41 C42 112.26(10) . . ?
C48 C41 C22 113.35(10) . . ?
C48 C41 C42 114.08(10) . . ?
C16 C15 C14 120.49(12) . . ?
C2 C1 N1 121.27(12) . . ?
C6 C1 N1 117.60(12) . . ?
C6 C1 C2 120.84(12) . . ?
C122 C117 C110 123.39(13) . . ?
C122 C117 C118 118.19(13) . . ?
C118 C117 C110 118.37(13) . . ?
C24 C23 C22 122.03(12) . . ?
C84 C83 C82 120.82(12) . . ?
C88 C83 C82 120.32(12) . . ?
C88 C83 C84 118.85(12) . . ?
C90 C95 C97 121.42(11) . . ?
C94 C95 C90 118.97(12) . . ?
C94 C95 C97 119.34(12) . . ?
C36 C35 C28 119.45(12) . . ?
C36 C35 C40 118.42(12) . . ?
C40 C35 C28 122.13(12) . . ?
Mg2 C62 Mg1 82.84(5) . . ?
C63 C62 Mg1 133.41(11) . . ?
C63 C62 Mg2 143.64(11) . . ?
C90 C91 C110 119.91(11) . . ?
C92 C91 C90 119.59(12) . . ?
C92 C91 C110 120.49(12) . . ?
C15 C16 C17 121.05(12) . . ?
Mg1 C54 Mg2 83.41(5) . . ?
C55 C54 Mg1 151.46(11) . . ?
C55 C54 Mg2 125.05(11) . . ?
C75 C70 N3 117.15(12) . . ?
C71 C70 N3 121.98(12) . . ?
C71 C70 C75 120.54(12) . . ?
C91 C92 C93 121.83(12) . . ?
C91 C110 C117 111.25(11) . . ?
C111 C110 C117 113.68(11) . . ?
C111 C110 C91 114.58(11) . . ?
C116 C111 C110 123.64(12) . . ?
C116 C111 C112 117.57(14) . . ?
C112 C111 C110 118.77(12) . . ?
C19 C18 C17 121.24(12) . . ?
C62 C63 C64 179.45(16) . . ?
C29 C28 C26 116.39(10) . . ?
C35 C28 C26 110.97(10) . . ?
C35 C28 C29 110.38(10) . . ?
C16 C17 C18 118.19(12) . . ?
C16 C17 C20 120.34(13) . . ?
C18 C17 C20 121.48(13) . . ?
C37 C36 C35 120.84(13) . . ?
C1 C2 C7 122.56(12) . . ?
C3 C2 C1 118.15(13) . . ?
C3 C2 C7 119.25(13) . . ?
C53 C48 C41 118.93(13) . . ?
C49 C48 C41 122.92(13) . . ?
C49 C48 C53 118.15(14) . . ?
C54 C55 C56 178.15(15) . . ?
C93 C94 C95 122.30(13) . . ?
C85 C84 C83 120.02(14) . . ?
C70 C75 C79 121.17(12) . . ?
C74 C75 C70 118.88(14) . . ?
C74 C75 C79 119.94(14) . . ?
C87 C88 C83 120.31(14) . . ?
C92 C93 C96 121.38(13) . . ?
C94 C93 C92 117.76(12) . . ?
C94 C93 C96 120.82(13) . . ?
C39 C40 C35 120.74(13) . . ?
C33 C34 C29 121.15(14) . . ?
C95 C97 C98 108.86(11) . . ?
C104 C97 C95 115.95(12) . . ?
C104 C97 C98 112.03(12) . . ?
C46 C47 C42 121.12(14) . . ?
C1 C6 C10 121.53(12) . . ?
C5 C6 C1 118.80(14) . . ?
C5 C6 C10 119.67(13) . . ?
C29 C30 C31 120.43(13) . . ?
C42 C43 C44 120.68(14) . . ?
C105 C104 C97 122.99(13) . . ?
C105 C104 C109 117.92(14) . . ?
C109 C104 C97 119.01(14) . . ?
C70 C71 C76 122.76(12) . . ?
C72 C71 C70 118.03(15) . . ?
C72 C71 C76 119.12(14) . . ?
C69 C64 C63 119.99(15) . . ?
C69 C64 C65 119.68(15) . . ?
C65 C64 C63 120.33(15) . . ?
C31 C32 C33 119.76(13) . . ?
C104 C105 C106 120.75(14) . . ?
C34 C33 C32 119.78(14) . . ?
C32 C31 C30 120.41(14) . . ?
C2 C7 C8 111.41(12) . . ?
C2 C7 C9 110.76(12) . . ?
C8 C7 C9 112.10(13) . . ?
C38 C37 C36 120.02(14) . . ?
C61 C56 C55 119.91(14) . . ?
C57 C56 C55 120.53(15) . . ?
C57 C56 C61 119.56(15) . . ?
C38 C39 C40 120.07(14) . . ?
C115 C116 C111 121.08(14) . . ?
C39 C38 C37 119.89(13) . . ?
C75 C79 C80 112.66(13) . . ?
C75 C79 C81 110.65(14) . . ?
C81 C79 C80 110.87(14) . . ?
C4 C3 C2 121.37(14) . . ?
C117 C122 C121 120.57(15) . . ?
C103 C98 C97 123.46(15) . . ?
C103 C98 C99 118.41(16) . . ?
C99 C98 C97 118.04(15) . . ?
C45 C46 C47 119.68(14) . . ?
C88 C87 C86 121.16(14) . . ?
C73 C74 C75 120.89(15) . . ?
C4 C5 C6 120.96(14) . . ?
C119 C118 C117 121.45(16) . . ?
C52 C53 C48 121.39(17) . . ?
C113 C112 C111 121.47(15) . . ?
C6 C10 C12 110.98(13) . . ?
C6 C10 C11 111.42(14) . . ?
C12 C10 C11 111.75(14) . . ?
C45 C44 C43 120.19(15) . . ?
C84 C85 C86 121.36(15) . . ?
C5 C4 C3 119.88(13) . . ?
C107 C106 C105 120.57(16) . . ?
C72 C73 C74 119.83(13) . . ?
C87 C86 C85 118.23(14) . . ?
C87 C86 C89 120.31(17) . . ?
C85 C86 C89 121.45(18) . . ?
C44 C45 C46 120.01(14) . . ?
C114 C115 C116 120.63(15) . . ?
C73 C72 C71 121.81(16) . . ?
C71 C76 C78 110.31(14) . . ?
C71 C76 C77 112.48(15) . . ?
C78 C76 C77 111.14(16) . . ?
C48 C49 C50 119.92(18) . . ?
C108 C109 C104 121.23(16) . . ?
C113 C114 C115 118.72(15) . . ?
C68 C69 C64 119.69(19) . . ?
C66 C65 C64 119.78(19) . . ?
C106 C107 C108 119.21(15) . . ?
C114 C113 C112 120.52(15) . . ?
C120 C119 C118 119.88(17) . . ?
C60 C61 C56 119.81(19) . . ?
C107 C108 C109 120.32(15) . . ?
C120 C121 C122 120.42(16) . . ?
C121 C120 C119 119.49(15) . . ?
C51 C52 C53 120.00(19) . . ?
C56 C57 C58 119.8(2) . . ?
C52 C51 C50 119.70(16) . . ?
C51 C50 C49 120.84(18) . . ?
C98 C103 C102 119.9(2) . . ?
C100 C99 C98 121.2(2) . . ?
C59 C60 C61 120.0(2) . . ?
C67 C66 C65 120.1(2) . . ?
C67 C68 C69 120.4(2) . . ?
C126 C127 C128 120.9(2) . . ?
C125 C126 C127 120.7(2) . . ?
C127 C128 C123 119.2(2) . . ?
C133 C134 C129 120.8(2) . . ?
C68 C67 C66 120.32(18) . . ?
C58 C59 C60 120.40(18) . . ?
C134 C129 C130 118.9(3) . . ?
C59 C58 C57 120.4(2) . . ?
C134 C133 C132 120.1(2) . . ?
C126 C125 C124 120.4(3) . . ?
C101 C102 C103 120.3(2) . . ?
C101 C100 C99 120.2(2) . . ?
C124 C123 C128 119.2(2) . . ?
C131 C130 C129 120.0(3) . . ?
C100 C101 C102 119.9(2) . . ?
C125 C124 C123 119.7(3) . . ?
C131 C132 C133 119.9(3) . . ?
C132 C131 C130 120.1(3) . . ?

loop_
_geom_bond_atom_site_label_1
_geom_bond_atom_site_label_2
_geom_bond_distance
_geom_bond_site_symmetry_2
_geom_bond_publ_flag
Mg1 N2 2.0542(11) . ?
Mg1 N1 2.0420(11) . ?
Mg1 C62 2.1942(14) . ?
Mg1 C54 2.1682(14) . ?
Mg2 N4 2.0499(11) . ?
Mg2 N3 2.0391(11) . ?
Mg2 C62 2.1884(14) . ?
Mg2 C54 2.1895(14) . ?
N2 C13 1.3404(16) . ?
N2 C21 1.4155(16) . ?
N4 C82 1.3405(16) . ?
N4 C90 1.4162(16) . ?
N3 C82 1.3298(16) . ?
N3 C70 1.4191(16) . ?
N1 C13 1.3341(16) . ?
N1 C1 1.4205(16) . ?
C14 C13 1.4924(17) . ?
C14 C19 1.3912(18) . ?
C14 C15 1.3941(18) . ?
C22 C21 1.4088(17) . ?
C22 C41 1.5260(18) . ?
C22 C23 1.3901(18) . ?
C24 C25 1.3902(19) . ?
C24 C23 1.388(2) . ?
C24 C27 1.5068(18) . ?
C26 C21 1.4121(18) . ?
C26 C25 1.3939(18) . ?
C26 C28 1.5296(17) . ?
C82 C83 1.4922(17) . ?
C19 C18 1.3878(18) . ?
C90 C95 1.4046(19) . ?
C90 C91 1.4095(18) . ?
C29 C28 1.5282(17) . ?
C29 C34 1.3962(19) . ?
C29 C30 1.385(2) . ?
C42 C41 1.5273(17) . ?
C42 C47 1.3950(19) . ?
C42 C43 1.3864(19) . ?
C41 C48 1.5204(18) . ?
C15 C16 1.3866(18) . ?
C1 C2 1.406(2) . ?
C1 C6 1.404(2) . ?
C117 C110 1.5312(19) . ?
C117 C122 1.382(2) . ?
C117 C118 1.390(2) . ?
C83 C84 1.394(2) . ?
C83 C88 1.3937(19) . ?
C95 C94 1.3967(18) . ?
C95 C97 1.5292(18) . ?
C35 C28 1.5259(17) . ?
C35 C36 1.3898(19) . ?
C35 C40 1.3937(19) . ?
C62 C63 1.214(2) . ?
C91 C92 1.3899(18) . ?
C91 C110 1.5241(18) . ?
C16 C17 1.389(2) . ?
C54 C55 1.212(2) . ?
C70 C75 1.409(2) . ?
C70 C71 1.408(2) . ?
C92 C93 1.391(2) . ?
C110 C111 1.5221(19) . ?
C111 C116 1.387(2) . ?
C111 C112 1.388(2) . ?
C18 C17 1.392(2) . ?
C63 C64 1.438(2) . ?
C17 C20 1.5089(18) . ?
C36 C37 1.388(2) . ?
C2 C7 1.512(2) . ?
C2 C3 1.3987(19) . ?
C48 C53 1.392(2) . ?
C48 C49 1.386(2) . ?
C55 C56 1.436(2) . ?
C94 C93 1.389(2) . ?
C84 C85 1.384(2) . ?
C75 C79 1.516(2) . ?
C75 C74 1.3963(19) . ?
C88 C87 1.384(2) . ?
C93 C96 1.5089(19) . ?
C40 C39 1.389(2) . ?
C34 C33 1.383(2) . ?
C97 C104 1.522(2) . ?
C97 C98 1.532(2) . ?
C47 C46 1.388(2) . ?
C6 C5 1.395(2) . ?
C6 C10 1.518(2) . ?
C30 C31 1.392(2) . ?
C43 C44 1.393(2) . ?
C104 C105 1.388(2) . ?
C104 C109 1.392(2) . ?
C71 C72 1.398(2) . ?
C71 C76 1.517(2) . ?
C64 C69 1.393(2) . ?
C64 C65 1.399(2) . ?
C32 C33 1.384(2) . ?
C32 C31 1.381(2) . ?
C105 C106 1.393(2) . ?
C7 C8 1.528(2) . ?
C7 C9 1.529(2) . ?
C37 C38 1.384(2) . ?
C56 C61 1.395(2) . ?
C56 C57 1.386(2) . ?
C39 C38 1.379(2) . ?
C116 C115 1.387(2) . ?
C79 C80 1.528(2) . ?
C79 C81 1.527(2) . ?
C3 C4 1.381(2) . ?
C122 C121 1.395(2) . ?
C98 C103 1.379(2) . ?
C98 C99 1.397(3) . ?
C46 C45 1.382(3) . ?
C87 C86 1.386(3) . ?
C74 C73 1.381(3) . ?
C5 C4 1.380(2) . ?
C118 C119 1.382(2) . ?
C53 C52 1.385(2) . ?
C112 C113 1.381(2) . ?
C10 C12 1.525(2) . ?
C10 C11 1.531(2) . ?
C44 C45 1.378(3) . ?
C85 C86 1.389(3) . ?
C106 C107 1.377(3) . ?
C73 C72 1.376(3) . ?
C86 C89 1.507(2) . ?
C115 C114 1.382(2) . ?
C76 C78 1.526(2) . ?
C76 C77 1.529(2) . ?
C49 C50 1.395(2) . ?
C109 C108 1.384(2) . ?
C114 C113 1.380(3) . ?
C69 C68 1.387(3) . ?
C65 C66 1.386(3) . ?
C107 C108 1.382(3) . ?
C119 C120 1.382(3) . ?
C61 C60 1.386(3) . ?
C121 C120 1.378(3) . ?
C52 C51 1.365(3) . ?
C57 C58 1.387(3) . ?
C51 C50 1.376(3) . ?
C103 C102 1.397(3) . ?
C99 C100 1.376(3) . ?
C60 C59 1.378(4) . ?
C66 C67 1.382(4) . ?
C68 C67 1.378(4) . ?
C127 C126 1.351(3) . ?
C127 C128 1.359(4) . ?
C126 C125 1.342(4) . ?
C128 C123 1.388(4) . ?
C134 C129 1.361(4) . ?
C134 C133 1.353(4) . ?
C59 C58 1.370(4) . ?
C129 C130 1.377(4) . ?
C133 C132 1.363(3) . ?
C125 C124 1.366(4) . ?
C102 C101 1.384(4) . ?
C100 C101 1.359(4) . ?
C123 C124 1.380(5) . ?
C130 C131 1.366(4) . ?
C132 C131 1.355(4) . ?

loop_
_exptl_oxdiff_crystal_face_indexfrac_h
_exptl_oxdiff_crystal_face_indexfrac_k
_exptl_oxdiff_crystal_face_indexfrac_l
_exptl_oxdiff_crystal_face_x
_exptl_oxdiff_crystal_face_y
_exptl_oxdiff_crystal_face_z
8.6447 0.1349 10.4834 0.9792 -0.1984 0.0434
-3.8862 5.6278 8.8044 -0.0344 0.0088 -0.9994
-9.0691 0.8408 -8.6636 -0.9571 0.1943 -0.2148
4.1240 -5.6088 -8.4799 0.0624 -0.0145 0.9979
1.0908 2.5404 14.5741 0.5944 0.1015 -0.7977
-6.5357 6.3894 -7.5006 -0.8786 -0.2771 -0.3890
6.5861 -6.5584 6.8107 0.8582 0.2705 0.4362
4.0377 -2.3805 14.4147 0.8974 0.2844 -0.3373
0.6311 1.6148 14.6565 0.5900 0.1881 -0.7852
-0.6108 9.5045 7.1198 0.0183 -0.4502 -0.8928
-2.5976 -11.3219 -3.4183 -0.0350 0.8124 0.5821
-6.3387 -8.6322 4.0295 -0.0440 0.9813 -0.1872
6.7788 4.6427 -7.2977 0.0371 -0.8076 0.5885
4.9233 10.6610 4.6822 0.2527 -0.8537 -0.4554
-2.9072 -10.4956 -6.6936 -0.2062 0.6988 0.6850
9.8346 0.1795 4.2317 0.8048 -0.3995 0.4389
-4.8919 -5.8883 -12.9154 -0.6950 0.3471 0.6297
8.1933 4.1445 10.9729 0.8735 -0.4350 -0.2185
-5.9439 0.3045 -13.9933 -0.9548 -0.0420 0.2943
-3.9603 8.8769 2.9086 -0.3533 -0.3379 -0.8723
1.6291 -8.5654 9.6803 0.6990 0.7126 0.0596
-0.9437 -3.3426 13.6949 0.5677 0.5772 -0.5870
-0.8554 7.2741 -11.5366 -0.6922 -0.7052 0.1534
-8.4551 -6.4444 -8.2404 -0.7259 0.6636 0.1806

loop_
_smtbx_masks_void_nr
_smtbx_masks_void_average_x
_smtbx_masks_void_average_y
_smtbx_masks_void_average_z
_smtbx_masks_void_volume
_smtbx_masks_void_count_electrons
_smtbx_masks_void_content
1 -0.373 0.000 0.500 1177.4 243.7 ?
